data_2232362
loop_
_publ_author_name
'Czollner, Laszlo'
'Jordis, Ulrich'
'Mereiter, Kurt'

_publ_section_title
;
 Propargylaminyl 3\a-hydroxy-11-oxo-18\b-olean-12-en-29-oate
;
_journal_coeditor_code JJ2102
_journal_issue 11
_journal_name_full 'Acta Crystallographica Section E'
_journal_page_first o3052
_journal_page_last o3053
_journal_paper_doi 10.1107/S1600536811043534
_journal_volume 67
_journal_year 2011
_chemical_formula_iupac 'C33 H49 N O3'
_chemical_formula_moiety 'C33 H49 N O3'
_chemical_formula_sum 'C33 H49 N O3'
_chemical_formula_weight 507.73
_chemical_name_common '1361 LCz-1081-1-1 18beta-GA-propargylamide'
_chemical_name_systematic
;
Propargylaminyl 3\a-hydroxy-11-oxo-18\b-olean-12-en-29-oate
;
_space_group_IT_number 19
_symmetry_cell_setting orthorhombic
_symmetry_space_group_name_Hall 'P 2ac 2ab'
_symmetry_space_group_name_H-M 'P 21 21 21'
_atom_sites_solution_hydrogens difmap
_atom_sites_solution_primary direct
_atom_sites_solution_secondary difmap
_audit_creation_method SHELXL-97
_cell_angle_alpha 90.00
_cell_angle_beta 90.00
_cell_angle_gamma 90.00
_cell_formula_units_Z 4
_cell_length_a 6.7534(8)
_cell_length_b 13.4879(16)
_cell_length_c 31.132(4)
_cell_measurement_reflns_used 9975
_cell_measurement_temperature 100(2)
_cell_measurement_theta_max 31.00
_cell_measurement_theta_min 2.48
_cell_volume 2835.8(6)
_computing_cell_refinement 'SAINT (Bruker, 2008)'
_computing_data_collection 'APEX2 (Bruker, 2008)'
_computing_data_reduction 'SAINT, SADABS and XPREP (Bruker, 2008)'
_computing_molecular_graphics
;
Mercury (Macrae <i>et al.</i>, 2006)
;
_computing_publication_material
;
PLATON (Spek, 2009) and publCIF (Westrip, 2010)
;
_computing_structure_refinement 'SHELXL97 (Sheldrick, 2008)'
_computing_structure_solution 'SHELXS97 (Sheldrick, 2008)'
_diffrn_ambient_temperature 100(2)
_diffrn_measured_fraction_theta_full 0.995
_diffrn_measured_fraction_theta_max 0.995
_diffrn_measurement_device_type 'Bruker Kappa APEXII CCD'
_diffrn_measurement_method '\f and \w scans'
_diffrn_radiation_monochromator graphite
_diffrn_radiation_source 'fine-focus sealed tube'
_diffrn_radiation_type MoK\a
_diffrn_radiation_wavelength 0.71073
_diffrn_reflns_av_R_equivalents 0.0262
_diffrn_reflns_av_sigmaI/netI 0.0136
_diffrn_reflns_limit_h_max 9
_diffrn_reflns_limit_h_min -9
_diffrn_reflns_limit_k_max 18
_diffrn_reflns_limit_k_min -18
_diffrn_reflns_limit_l_max 43
_diffrn_reflns_limit_l_min -43
_diffrn_reflns_number 41876
_diffrn_reflns_theta_full 30.00
_diffrn_reflns_theta_max 30.00
_diffrn_reflns_theta_min 3.02
_diffrn_standards_decay_% 0
_exptl_absorpt_coefficient_mu 0.074
_exptl_absorpt_correction_T_max 0.97
_exptl_absorpt_correction_T_min 0.87
_exptl_absorpt_correction_type multi-scan
_exptl_absorpt_process_details '(SADABS; Bruker, 2008)'
_exptl_crystal_colour colourless
_exptl_crystal_density_diffrn 1.189
_exptl_crystal_density_method 'not measured'
_exptl_crystal_description block
_exptl_crystal_F_000 1112
_exptl_crystal_size_max 0.56
_exptl_crystal_size_mid 0.43
_exptl_crystal_size_min 0.38
_refine_diff_density_max 0.357
_refine_diff_density_min -0.214
_refine_ls_extinction_method none
_refine_ls_goodness_of_fit_ref 1.079
_refine_ls_hydrogen_treatment mixed
_refine_ls_matrix_type full
_refine_ls_number_parameters 349
_refine_ls_number_reflns 4658
_refine_ls_number_restraints 0
_refine_ls_restrained_S_all 1.079
_refine_ls_R_factor_all 0.0340
_refine_ls_R_factor_gt 0.0331
_refine_ls_shift/su_max 0.000
_refine_ls_shift/su_mean 0.000
_refine_ls_structure_factor_coef Fsqd
_refine_ls_weighting_details 'calc w=1/[\s^2^(Fo^2^)+(0.0593P)^2^+0.4050P] where P=(Fo^2^+2Fc^2^)/3'
_refine_ls_weighting_scheme calc
_refine_ls_wR_factor_gt 0.0884
_refine_ls_wR_factor_ref 0.0893
_reflns_number_gt 4531
_reflns_number_total 4658
_reflns_threshold_expression I>2\s(I)
_cod_data_source_file jj2102.cif
_cod_data_source_block I
_cod_database_code 2232362
_cod_database_fobs_code 2232362

loop_
_symmetry_equiv_pos_as_xyz
'x, y, z'
'-x+1/2, -y, z+1/2'
'-x, y+1/2, -z+1/2'
'x+1/2, -y+1/2, -z'

loop_
_atom_site_type_symbol
_atom_site_label
_atom_site_fract_x
_atom_site_fract_y
_atom_site_fract_z
_atom_site_U_iso_or_equiv
_atom_site_adp_type
_atom_site_calc_flag
_atom_site_refinement_flags
_atom_site_occupancy
_atom_site_symmetry_multiplicity
O O1 0.33309(16) 0.31149(7) -0.07972(3) 0.02015(19) Uani d . 1 1
H H1O 0.442(4) 0.2913(16) -0.0864(7) 0.037(6) Uiso d . 1 1
O O2 0.69829(15) 0.41262(7) 0.11669(3) 0.02086(19) Uani d . 1 1
O O3 0.54563(16) 0.58041(7) 0.29778(3) 0.0230(2) Uani d . 1 1
N N1 0.44107(17) 0.70328(9) 0.34128(3) 0.0200(2) Uani d . 1 1
H H1N 0.359(4) 0.7444(15) 0.3467(6) 0.036(5) Uiso d . 1 1
C C1 0.48914(18) 0.36216(8) 0.03539(3) 0.0145(2) Uani d . 1 1
H H1A 0.5902 0.3298 0.0537 0.017 Uiso calc R 1 1
H H1B 0.3582 0.3510 0.0489 0.017 Uiso calc R 1 1
C C2 0.49087(19) 0.31341(8) -0.00911(4) 0.0151(2) Uani d . 1 1
H H2A 0.6258 0.3179 -0.0214 0.018 Uiso calc R 1 1
H H2B 0.4570 0.2423 -0.0062 0.018 Uiso calc R 1 1
C C3 0.34512(18) 0.36236(8) -0.03949(4) 0.0145(2) Uani d . 1 1
H H3 0.2116 0.3569 -0.0258 0.017 Uiso calc R 1 1
C C4 0.38603(19) 0.47405(8) -0.04565(4) 0.0146(2) Uani d . 1 1
C C5 0.38760(18) 0.52135(8) 0.00015(3) 0.0134(2) Uani d . 1 1
H H5 0.2524 0.5076 0.0118 0.016 Uiso calc R 1 1
C C6 0.4025(2) 0.63474(9) -0.00030(4) 0.0185(2) Uani d . 1 1
H H6A 0.5416 0.6548 -0.0053 0.022 Uiso calc R 1 1
H H6B 0.3206 0.6617 -0.0239 0.022 Uiso calc R 1 1
C C7 0.3310(2) 0.67657(9) 0.04257(4) 0.0189(2) Uani d . 1 1
H H7A 0.1891 0.6601 0.0463 0.023 Uiso calc R 1 1
H H7B 0.3428 0.7497 0.0419 0.023 Uiso calc R 1 1
C C8 0.44738(18) 0.63652(8) 0.08139(3) 0.0136(2) Uani d . 1 1
C C9 0.47071(17) 0.52100(8) 0.07863(3) 0.01207(19) Uani d . 1 1
H H9 0.3343 0.4950 0.0840 0.014 Uiso calc R 1 1
C C10 0.53109(17) 0.47525(8) 0.03395(3) 0.01207(19) Uani d . 1 1
C C11 0.59034(18) 0.48589(8) 0.11744(3) 0.0141(2) Uani d . 1 1
C C12 0.57055(18) 0.54248(8) 0.15768(4) 0.0150(2) Uani d . 1 1
H H12 0.6418 0.5195 0.1820 0.018 Uiso calc R 1 1
C C13 0.45862(17) 0.62445(8) 0.16244(3) 0.0131(2) Uani d . 1 1
C C14 0.33519(18) 0.66155(8) 0.12473(4) 0.0138(2) Uani d . 1 1
C C15 0.2914(2) 0.77451(9) 0.12719(4) 0.0201(2) Uani d . 1 1
H H15A 0.4054 0.8110 0.1150 0.024 Uiso calc R 1 1
H H15B 0.1743 0.7892 0.1091 0.024 Uiso calc R 1 1
C C16 0.2526(2) 0.81288(9) 0.17273(4) 0.0206(2) Uani d . 1 1
H H16A 0.1269 0.7843 0.1834 0.025 Uiso calc R 1 1
H H16B 0.2370 0.8858 0.1718 0.025 Uiso calc R 1 1
C C17 0.4198(2) 0.78659(9) 0.20414(4) 0.0167(2) Uani d . 1 1
C C18 0.44227(18) 0.67238(8) 0.20660(3) 0.0139(2) Uani d . 1 1
H H18 0.5696 0.6588 0.2219 0.017 Uiso calc R 1 1
C C19 0.27685(19) 0.62085(9) 0.23255(4) 0.0164(2) Uani d . 1 1
H H19A 0.1517 0.6249 0.2161 0.020 Uiso calc R 1 1
H H19B 0.3107 0.5498 0.2357 0.020 Uiso calc R 1 1
C C20 0.24291(18) 0.66535(9) 0.27734(4) 0.0163(2) Uani d . 1 1
C C21 0.2018(2) 0.77698(10) 0.27197(4) 0.0203(2) Uani d . 1 1
H H21A 0.0784 0.7862 0.2553 0.024 Uiso calc R 1 1
H H21B 0.1822 0.8074 0.3006 0.024 Uiso calc R 1 1
C C22 0.3723(2) 0.82909(9) 0.24901(4) 0.0198(2) Uani d . 1 1
H H22A 0.4924 0.8242 0.2671 0.024 Uiso calc R 1 1
H H22B 0.3393 0.9003 0.2460 0.024 Uiso calc R 1 1
C C23 0.2125(2) 0.51640(10) -0.07188(4) 0.0226(3) Uani d . 1 1
H H23A 0.1912 0.4754 -0.0974 0.034 Uiso calc R 1 1
H H23B 0.2435 0.5844 -0.0807 0.034 Uiso calc R 1 1
H H23C 0.0923 0.5164 -0.0542 0.034 Uiso calc R 1 1
C C24 0.5763(2) 0.49108(10) -0.07175(4) 0.0205(2) Uani d . 1 1
H H24A 0.5542 0.4710 -0.1016 0.031 Uiso calc R 1 1
H H24B 0.6841 0.4516 -0.0595 0.031 Uiso calc R 1 1
H H24C 0.6117 0.5615 -0.0708 0.031 Uiso calc R 1 1
C C25 0.75367(19) 0.49072(9) 0.02375(4) 0.0169(2) Uani d . 1 1
H H25A 0.8296 0.4909 0.0506 0.025 Uiso calc R 1 1
H H25B 0.7716 0.5542 0.0090 0.025 Uiso calc R 1 1
H H25C 0.8005 0.4368 0.0053 0.025 Uiso calc R 1 1
C C26 0.6530(2) 0.68636(9) 0.08061(4) 0.0188(2) Uani d . 1 1
H H26A 0.7187 0.6717 0.0533 0.028 Uiso calc R 1 1
H H26B 0.7334 0.6608 0.1044 0.028 Uiso calc R 1 1
H H26C 0.6375 0.7582 0.0837 0.028 Uiso calc R 1 1
C C27 0.13253(18) 0.60715(10) 0.12792(4) 0.0190(2) Uani d . 1 1
H H27A 0.0469 0.6422 0.1483 0.028 Uiso calc R 1 1
H H27B 0.1538 0.5391 0.1379 0.028 Uiso calc R 1 1
H H27C 0.0693 0.6060 0.0996 0.028 Uiso calc R 1 1
C C28 0.6161(2) 0.83234(10) 0.18927(4) 0.0232(3) Uani d . 1 1
H H28A 0.6539 0.8038 0.1615 0.035 Uiso calc R 1 1
H H28B 0.7194 0.8182 0.2105 0.035 Uiso calc R 1 1
H H28C 0.6005 0.9042 0.1863 0.035 Uiso calc R 1 1
C C29 0.42524(18) 0.64604(9) 0.30565(4) 0.0158(2) Uani d . 1 1
C C30 0.0673(2) 0.61229(11) 0.29881(4) 0.0229(3) Uani d . 1 1
H H30A -0.0528 0.6233 0.2818 0.034 Uiso calc R 1 1
H H30B 0.0480 0.6388 0.3278 0.034 Uiso calc R 1 1
H H30C 0.0948 0.5411 0.3005 0.034 Uiso calc R 1 1
C C31 0.5958(2) 0.68737(9) 0.37267(4) 0.0198(2) Uani d . 1 1
H H31A 0.6567 0.6216 0.3676 0.024 Uiso calc R 1 1
H H31B 0.5365 0.6868 0.4017 0.024 Uiso calc R 1 1
C C32 0.7511(2) 0.76365(9) 0.37105(4) 0.0189(2) Uani d . 1 1
C C33 0.8791(2) 0.82502(10) 0.37026(4) 0.0225(2) Uani d . 1 1
H H33 0.9807 0.8737 0.3696 0.027 Uiso calc R 1 1

loop_
_atom_site_aniso_label
_atom_site_aniso_U_11
_atom_site_aniso_U_22
_atom_site_aniso_U_33
_atom_site_aniso_U_12
_atom_site_aniso_U_13
_atom_site_aniso_U_23
O1 0.0240(5) 0.0186(4) 0.0179(4) 0.0004(4) -0.0040(3) -0.0042(3)
O2 0.0255(5) 0.0196(4) 0.0175(4) 0.0108(4) -0.0036(4) -0.0009(3)
O3 0.0276(5) 0.0207(4) 0.0207(4) 0.0077(4) -0.0027(4) -0.0045(3)
N1 0.0178(5) 0.0238(5) 0.0186(4) 0.0035(4) -0.0015(4) -0.0069(4)
C1 0.0187(5) 0.0115(4) 0.0132(4) 0.0004(4) 0.0004(4) 0.0013(4)
C2 0.0184(5) 0.0123(4) 0.0147(5) 0.0009(4) -0.0007(4) 0.0011(4)
C3 0.0163(5) 0.0132(4) 0.0139(4) -0.0009(4) -0.0012(4) -0.0006(4)
C4 0.0186(5) 0.0127(4) 0.0125(4) -0.0004(4) -0.0012(4) 0.0009(4)
C5 0.0166(5) 0.0116(4) 0.0120(4) 0.0009(4) -0.0014(4) 0.0013(4)
C6 0.0302(6) 0.0117(4) 0.0137(4) 0.0015(5) -0.0027(5) 0.0021(4)
C7 0.0284(6) 0.0135(5) 0.0148(5) 0.0057(5) -0.0044(5) 0.0005(4)
C8 0.0173(5) 0.0105(4) 0.0131(4) 0.0012(4) -0.0013(4) 0.0010(4)
C9 0.0130(4) 0.0118(4) 0.0114(4) 0.0018(4) -0.0004(4) 0.0004(4)
C10 0.0122(4) 0.0118(4) 0.0122(4) 0.0009(4) 0.0001(4) 0.0008(4)
C11 0.0158(5) 0.0135(4) 0.0132(4) 0.0015(4) -0.0008(4) 0.0009(4)
C12 0.0170(5) 0.0155(5) 0.0126(4) 0.0037(4) -0.0016(4) 0.0005(4)
C13 0.0130(5) 0.0128(4) 0.0133(4) -0.0001(4) -0.0003(4) 0.0005(4)
C14 0.0148(5) 0.0125(4) 0.0142(4) 0.0024(4) -0.0018(4) -0.0007(4)
C15 0.0289(6) 0.0142(5) 0.0172(5) 0.0071(5) -0.0030(5) -0.0007(4)
C16 0.0280(6) 0.0150(5) 0.0188(5) 0.0068(5) -0.0025(5) -0.0022(4)
C17 0.0207(5) 0.0133(5) 0.0162(5) 0.0005(4) -0.0008(4) -0.0023(4)
C18 0.0154(5) 0.0126(4) 0.0135(4) 0.0004(4) -0.0005(4) -0.0013(4)
C19 0.0169(5) 0.0178(5) 0.0147(4) -0.0019(4) 0.0013(4) -0.0036(4)
C20 0.0148(5) 0.0189(5) 0.0153(4) -0.0005(4) 0.0012(4) -0.0038(4)
C21 0.0213(6) 0.0209(6) 0.0186(5) 0.0059(5) 0.0008(5) -0.0053(4)
C22 0.0273(6) 0.0148(5) 0.0174(5) 0.0007(5) -0.0004(5) -0.0036(4)
C23 0.0303(7) 0.0190(5) 0.0183(5) 0.0053(5) -0.0091(5) 0.0003(4)
C24 0.0279(6) 0.0184(5) 0.0152(5) -0.0057(5) 0.0041(5) 0.0009(4)
C25 0.0135(5) 0.0195(5) 0.0177(5) -0.0019(4) 0.0014(4) -0.0015(4)
C26 0.0223(6) 0.0161(5) 0.0179(5) -0.0051(5) 0.0020(4) 0.0000(4)
C27 0.0132(5) 0.0236(5) 0.0200(5) 0.0022(4) -0.0012(4) -0.0044(4)
C28 0.0292(7) 0.0172(5) 0.0231(6) -0.0062(5) 0.0022(5) -0.0015(5)
C29 0.0166(5) 0.0157(5) 0.0150(5) -0.0029(4) 0.0024(4) -0.0007(4)
C30 0.0176(5) 0.0302(6) 0.0210(5) -0.0046(5) 0.0048(4) -0.0044(5)
C31 0.0201(6) 0.0225(6) 0.0168(5) -0.0013(5) -0.0017(5) -0.0021(4)
C32 0.0186(5) 0.0210(5) 0.0171(5) 0.0027(5) 0.0013(4) -0.0032(4)
C33 0.0189(6) 0.0220(5) 0.0266(6) 0.0021(5) 0.0025(5) -0.0028(5)

loop_
_atom_type_symbol
_atom_type_description
_atom_type_scat_dispersion_real
_atom_type_scat_dispersion_imag
_atom_type_scat_source
C C 0.0033 0.0016 'International Tables Vol C Tables 4.2.6.8 and 6.1.1.4'
H H 0.0000 0.0000 'International Tables Vol C Tables 4.2.6.8 and 6.1.1.4'
N N 0.0061 0.0033 'International Tables Vol C Tables 4.2.6.8 and 6.1.1.4'
O O 0.0106 0.0060 'International Tables Vol C Tables 4.2.6.8 and 6.1.1.4'

loop_
_geom_angle_atom_site_label_1
_geom_angle_atom_site_label_2
_geom_angle_atom_site_label_3
_geom_angle
C3 O1 H1O 109.5(15)
C29 N1 C31 121.67(11)
C29 N1 H1N 120.6(15)
C31 N1 H1N 117.5(15)
C2 C1 C10 113.20(9)
C2 C1 H1A 108.9
C10 C1 H1A 108.9
C2 C1 H1B 108.9
C10 C1 H1B 108.9
H1A C1 H1B 107.8
C3 C2 C1 111.83(10)
C3 C2 H2A 109.3
C1 C2 H2A 109.3
C3 C2 H2B 109.3
C1 C2 H2B 109.3
H2A C2 H2B 107.9
O1 C3 C2 111.97(9)
O1 C3 C4 111.69(9)
C2 C3 C4 112.72(10)
O1 C3 H3 106.7
C2 C3 H3 106.7
C4 C3 H3 106.7
C24 C4 C23 107.49(10)
C24 C4 C3 111.17(10)
C23 C4 C3 106.98(10)
C24 C4 C5 114.57(10)
C23 C4 C5 109.76(10)
C3 C4 C5 106.64(9)
C6 C5 C10 111.30(10)
C6 C5 C4 113.55(9)
C10 C5 C4 117.20(9)
C6 C5 H5 104.4
C10 C5 H5 104.4
C4 C5 H5 104.4
C7 C6 C5 109.85(10)
C7 C6 H6A 109.7
C5 C6 H6A 109.7
C7 C6 H6B 109.7
C5 C6 H6B 109.7
H6A C6 H6B 108.2
C6 C7 C8 113.25(10)
C6 C7 H7A 108.9
C8 C7 H7A 108.9
C6 C7 H7B 108.9
C8 C7 H7B 108.9
H7A C7 H7B 107.7
C7 C8 C26 107.12(9)
C7 C8 C9 110.90(9)
C26 C8 C9 109.97(10)
C7 C8 C14 110.46(9)
C26 C8 C14 110.56(9)
C9 C8 C14 107.85(9)
C11 C9 C8 108.51(9)
C11 C9 C10 116.09(9)
C8 C9 C10 117.61(9)
C11 C9 H9 104.3
C8 C9 H9 104.3
C10 C9 H9 104.3
C25 C10 C1 108.37(9)
C25 C10 C5 114.24(9)
C1 C10 C5 107.33(9)
C25 C10 C9 112.28(9)
C1 C10 C9 108.19(9)
C5 C10 C9 106.18(9)
O2 C11 C12 119.14(10)
O2 C11 C9 123.22(10)
C12 C11 C9 117.63(10)
C13 C12 C11 124.71(10)
C13 C12 H12 117.6
C11 C12 H12 117.6
C12 C13 C18 119.21(10)
C12 C13 C14 119.44(10)
C18 C13 C14 121.08(9)
C13 C14 C15 112.83(9)
C13 C14 C27 106.08(9)
C15 C14 C27 106.96(10)
C13 C14 C8 108.94(9)
C15 C14 C8 110.00(9)
C27 C14 C8 112.00(9)
C16 C15 C14 114.17(10)
C16 C15 H15A 108.7
C14 C15 H15A 108.7
C16 C15 H15B 108.7
C14 C15 H15B 108.7
H15A C15 H15B 107.6
C15 C16 C17 112.68(11)
C15 C16 H16A 109.1
C17 C16 H16A 109.1
C15 C16 H16B 109.1
C17 C16 H16B 109.1
H16A C16 H16B 107.8
C28 C17 C16 110.53(10)
C28 C17 C22 107.66(10)
C16 C17 C22 109.74(10)
C28 C17 C18 109.28(11)
C16 C17 C18 109.45(10)
C22 C17 C18 110.16(9)
C13 C18 C19 109.49(9)
C13 C18 C17 112.60(9)
C19 C18 C17 113.74(10)
C13 C18 H18 106.9
C19 C18 H18 106.9
C17 C18 H18 106.9
C20 C19 C18 114.03(9)
C20 C19 H19A 108.7
C18 C19 H19A 108.7
C20 C19 H19B 108.7
C18 C19 H19B 108.7
H19A C19 H19B 107.6
C19 C20 C29 109.58(10)
C19 C20 C30 109.15(10)
C29 C20 C30 106.84(10)
C19 C20 C21 108.10(10)
C29 C20 C21 111.87(10)
C30 C20 C21 111.27(11)
C22 C21 C20 111.39(10)
C22 C21 H21A 109.4
C20 C21 H21A 109.4
C22 C21 H21B 109.4
C20 C21 H21B 109.4
H21A C21 H21B 108.0
C21 C22 C17 114.17(10)
C21 C22 H22A 108.7
C17 C22 H22A 108.7
C21 C22 H22B 108.7
C17 C22 H22B 108.7
H22A C22 H22B 107.6
C4 C23 H23A 109.5
C4 C23 H23B 109.5
H23A C23 H23B 109.5
C4 C23 H23C 109.5
H23A C23 H23C 109.5
H23B C23 H23C 109.5
C4 C24 H24A 109.5
C4 C24 H24B 109.5
H24A C24 H24B 109.5
C4 C24 H24C 109.5
H24A C24 H24C 109.5
H24B C24 H24C 109.5
C10 C25 H25A 109.5
C10 C25 H25B 109.5
H25A C25 H25B 109.5
C10 C25 H25C 109.5
H25A C25 H25C 109.5
H25B C25 H25C 109.5
C8 C26 H26A 109.5
C8 C26 H26B 109.5
H26A C26 H26B 109.5
C8 C26 H26C 109.5
H26A C26 H26C 109.5
H26B C26 H26C 109.5
C14 C27 H27A 109.5
C14 C27 H27B 109.5
H27A C27 H27B 109.5
C14 C27 H27C 109.5
H27A C27 H27C 109.5
H27B C27 H27C 109.5
C17 C28 H28A 109.5
C17 C28 H28B 109.5
H28A C28 H28B 109.5
C17 C28 H28C 109.5
H28A C28 H28C 109.5
H28B C28 H28C 109.5
O3 C29 N1 121.48(12)
O3 C29 C20 122.60(11)
N1 C29 C20 115.86(11)
C20 C30 H30A 109.5
C20 C30 H30B 109.5
H30A C30 H30B 109.5
C20 C30 H30C 109.5
H30A C30 H30C 109.5
H30B C30 H30C 109.5
N1 C31 C32 112.85(11)
N1 C31 H31A 109.0
C32 C31 H31A 109.0
N1 C31 H31B 109.0
C32 C31 H31B 109.0
H31A C31 H31B 107.8
C33 C32 C31 178.94(15)
C32 C33 H33 180.0

loop_
_geom_bond_atom_site_label_1
_geom_bond_atom_site_label_2
_geom_bond_distance
O1 C3 1.4303(14)
O1 H1O 0.81(2)
O2 C11 1.2284(14)
O3 C29 1.2266(15)
N1 C29 1.3557(15)
N1 C31 1.4468(17)
N1 H1N 0.80(2)
C1 C2 1.5335(15)
C1 C10 1.5521(15)
C1 H1A 0.9900
C1 H1B 0.9900
C2 C3 1.5165(16)
C2 H2A 0.9900
C2 H2B 0.9900
C3 C4 1.5434(15)
C3 H3 1.0000
C4 C24 1.5373(17)
C4 C23 1.5383(18)
C4 C5 1.5622(15)
C5 C6 1.5328(15)
C5 C10 1.5597(15)
C5 H5 1.0000
C6 C7 1.5276(16)
C6 H6A 0.9900
C6 H6B 0.9900
C7 C8 1.5397(16)
C7 H7A 0.9900
C7 H7B 0.9900
C8 C26 1.5429(17)
C8 C9 1.5685(15)
C8 C14 1.5837(16)
C9 C11 1.5286(15)
C9 C10 1.5754(15)
C9 H9 1.0000
C10 C25 1.5505(17)
C11 C12 1.4731(15)
C12 C13 1.3475(15)
C12 H12 0.9500
C13 C18 1.5232(15)
C13 C14 1.5243(15)
C14 C15 1.5539(16)
C14 C27 1.5561(17)
C15 C16 1.5318(17)
C15 H15A 0.9900
C15 H15B 0.9900
C16 C17 1.5354(18)
C16 H16A 0.9900
C16 H16B 0.9900
C17 C28 1.5339(19)
C17 C22 1.5438(16)
C17 C18 1.5498(16)
C18 C19 1.5439(17)
C18 H18 1.0000
C19 C20 1.5352(16)
C19 H19A 0.9900
C19 H19B 0.9900
C20 C29 1.5366(17)
C20 C30 1.5381(18)
C20 C21 1.5403(18)
C21 C22 1.5269(19)
C21 H21A 0.9900
C21 H21B 0.9900
C22 H22A 0.9900
C22 H22B 0.9900
C23 H23A 0.9800
C23 H23B 0.9800
C23 H23C 0.9800
C24 H24A 0.9800
C24 H24B 0.9800
C24 H24C 0.9800
C25 H25A 0.9800
C25 H25B 0.9800
C25 H25C 0.9800
C26 H26A 0.9800
C26 H26B 0.9800
C26 H26C 0.9800
C27 H27A 0.9800
C27 H27B 0.9800
C27 H27C 0.9800
C28 H28A 0.9800
C28 H28B 0.9800
C28 H28C 0.9800
C30 H30A 0.9800
C30 H30B 0.9800
C30 H30C 0.9800
C31 C32 1.4697(18)
C31 H31A 0.9900
C31 H31B 0.9900
C32 C33 1.1973(19)
C33 H33 0.9500

loop_
_geom_hbond_atom_site_label_D
_geom_hbond_atom_site_label_H
_geom_hbond_atom_site_label_A
_geom_hbond_site_symmetry_A
_geom_hbond_distance_DH
_geom_hbond_distance_HA
_geom_hbond_distance_DA
_geom_hbond_angle_DHA
O1 H1O C32 2_664 0.81(2) 2.57(2) 3.3559(17) 164(2)
O1 H1O C33 2_664 0.81(2) 2.40(2) 3.0973(17) 145(2)
N1 H1N O2 3_655 0.80(2) 2.57(2) 3.2511(15) 144(2)
C31 H31B O1 2_565 0.99 2.56 3.2541(17) 126.9
C33 H33 O2 3_755 0.95 2.27 3.1154(17) 147.7

loop_
_geom_torsion_atom_site_label_1
_geom_torsion_atom_site_label_2
_geom_torsion_atom_site_label_3
_geom_torsion_atom_site_label_4
_geom_torsion
C10 C1 C2 C3 -56.26(13)
C1 C2 C3 O1 -174.64(9)
C1 C2 C3 C4 58.41(13)
O1 C3 C4 C24 -56.59(13)
C2 C3 C4 C24 70.50(12)
O1 C3 C4 C23 60.48(13)
C2 C3 C4 C23 -172.42(10)
O1 C3 C4 C5 177.88(10)
C2 C3 C4 C5 -55.02(12)
C24 C4 C5 C6 63.27(14)
C23 C4 C5 C6 -57.75(14)
C3 C4 C5 C6 -173.29(11)
C24 C4 C5 C10 -68.75(13)
C23 C4 C5 C10 170.23(10)
C3 C4 C5 C10 54.69(13)
C10 C5 C6 C7 -65.10(14)
C4 C5 C6 C7 160.06(10)
C5 C6 C7 C8 58.01(14)
C6 C7 C8 C26 73.20(12)
C6 C7 C8 C9 -46.81(14)
C6 C7 C8 C14 -166.33(10)
C7 C8 C9 C11 178.96(10)
C26 C8 C9 C11 60.67(12)
C14 C8 C9 C11 -59.97(12)
C7 C8 C9 C10 44.66(14)
C26 C8 C9 C10 -73.64(12)
C14 C8 C9 C10 165.72(9)
C2 C1 C10 C25 -72.74(12)
C2 C1 C10 C5 51.10(12)
C2 C1 C10 C9 165.29(10)
C6 C5 C10 C25 -65.74(13)
C4 C5 C10 C25 67.29(13)
C6 C5 C10 C1 174.08(10)
C4 C5 C10 C1 -52.88(12)
C6 C5 C10 C9 58.55(12)
C4 C5 C10 C9 -168.41(9)
C11 C9 C10 C25 -55.10(13)
C8 C9 C10 C25 75.83(12)
C11 C9 C10 C1 64.45(12)
C8 C9 C10 C1 -164.63(10)
C11 C9 C10 C5 179.40(9)
C8 C9 C10 C5 -49.68(13)
C8 C9 C11 O2 -149.86(12)
C10 C9 C11 O2 -14.78(17)
C8 C9 C11 C12 31.32(14)
C10 C9 C11 C12 166.40(10)
O2 C11 C12 C13 179.31(12)
C9 C11 C12 C13 -1.82(18)
C11 C12 C13 C18 176.53(11)
C11 C12 C13 C14 2.44(18)
C12 C13 C14 C15 -154.75(11)
C18 C13 C14 C15 31.27(15)
C12 C13 C14 C27 88.45(13)
C18 C13 C14 C27 -85.52(12)
C12 C13 C14 C8 -32.28(14)
C18 C13 C14 C8 153.74(10)
C7 C8 C14 C13 -177.79(9)
C26 C8 C14 C13 -59.40(11)
C9 C8 C14 C13 60.87(12)
C7 C8 C14 C15 -53.63(13)
C26 C8 C14 C15 64.75(12)
C9 C8 C14 C15 -174.98(10)
C7 C8 C14 C27 65.18(12)
C26 C8 C14 C27 -176.43(9)
C9 C8 C14 C27 -56.16(12)
C13 C14 C15 C16 -37.49(16)
C27 C14 C15 C16 78.78(13)
C8 C14 C15 C16 -159.35(11)
C14 C15 C16 C17 54.15(15)
C15 C16 C17 C28 60.43(13)
C15 C16 C17 C22 179.01(10)
C15 C16 C17 C18 -59.98(14)
C12 C13 C18 C19 -85.20(13)
C14 C13 C18 C19 88.79(12)
C12 C13 C18 C17 147.22(12)
C14 C13 C18 C17 -38.79(15)
C28 C17 C18 C13 -70.48(12)
C16 C17 C18 C13 50.69(13)
C22 C17 C18 C13 171.44(10)
C28 C17 C18 C19 164.22(10)
C16 C17 C18 C19 -74.61(12)
C22 C17 C18 C19 46.14(14)
C13 C18 C19 C20 -178.29(9)
C17 C18 C19 C20 -51.35(14)
C18 C19 C20 C29 -66.74(13)
C18 C19 C20 C30 176.58(10)
C18 C19 C20 C21 55.41(13)
C19 C20 C21 C22 -57.84(13)
C29 C20 C21 C22 62.90(13)
C30 C20 C21 C22 -177.68(10)
C20 C21 C22 C17 57.88(14)
C28 C17 C22 C21 -169.30(10)
C16 C17 C22 C21 70.36(13)
C18 C17 C22 C21 -50.22(14)
C31 N1 C29 O3 -2.50(19)
C31 N1 C29 C20 174.64(11)
C19 C20 C29 O3 -20.57(16)
C30 C20 C29 O3 97.56(14)
C21 C20 C29 O3 -140.44(12)
C19 C20 C29 N1 162.32(10)
C30 C20 C29 N1 -79.55(13)
C21 C20 C29 N1 42.45(14)
C29 N1 C31 C32 106.52(14)

loop_
_cod_related_entry_id
_cod_related_entry_database
_cod_related_entry_code
1 ChemSpider 24645320
